data_4102929
loop_
_publ_author_name
'Ellen M. Sletten'
'Hitomi Nakamura'
'John C. Jewett'
'Carolyn R. Bertozzi'

_publ_section_title
;
 Difluorobenzocyclooctyne: Synthesis, Reactivity, and Stabilization by
 \b-Cyclodextrin
;
_journal_name_full 'Journal of the American Chemical Society'
_journal_page_first 11799
_journal_page_last 11805
_journal_paper_doi 10.1021/ja105005t
_journal_volume 132
_journal_year 2010
_chemical_formula_sum 'C24 H20 F4 O2'
_chemical_formula_weight 416.40
_chemical_name_common EMS-VIII-007C
_chemical_name_systematic
;
 bertozzi04
;
_space_group.centring_type P

_space_group_IT_number 2
_space_group.IT_number 2

_symmetry_cell_setting triclinic
_symmetry_space_group_name_Hall '-P 1'
_symmetry_space_group_name_H-M 'P -1'
_atom_sites_solution_hydrogens geom
_atom_sites_solution_primary direct
_atom_sites_solution_secondary difmap
_audit_creation_method SHELXL-97
_cell_angle_alpha 91.070(3)
_cell_angle_beta 96.218(2)
_cell_angle_gamma 104.754(3)
_cell_formula_units_Z 2
_cell_length_a 7.5863(4)
_cell_length_b 8.9598(5)
_cell_length_c 14.6268(8)
_cell_measurement_reflns_used 9896
_cell_measurement_temperature 100(2)
_cell_measurement_theta_max 67.85
_cell_measurement_theta_min 5.11
_cell_volume 954.66(9)
_computing_cell_refinement 'Bruker SAINT'
_computing_data_collection 'Bruker APEX2'
_computing_data_reduction 'Bruker SAINT'
_computing_molecular_graphics ORTEP-32
_computing_publication_material WinGX
_computing_structure_refinement SHELXL-97
_computing_structure_solution SIR-2008
_diffrn_ambient_temperature 100(2)
_diffrn_detector_area_resol_mean 8.366
_diffrn_measured_fraction_theta_full 0.977
_diffrn_measured_fraction_theta_max 0.965
_diffrn_measurement_device_type 'Bruker APEX-II CCD'
_diffrn_measurement_method 'phi and omega scans'
_diffrn_radiation_monochromator 'HELIOS multilayer mirrors'
_diffrn_radiation_source 'microfocus rotating anode'
_diffrn_radiation_type CuK\a
_diffrn_radiation_wavelength 1.54178
_diffrn_reflns_av_R_equivalents 0.0180
_diffrn_reflns_av_sigmaI/netI 0.0141
_diffrn_reflns_limit_h_max 9
_diffrn_reflns_limit_h_min -9
_diffrn_reflns_limit_k_max 10
_diffrn_reflns_limit_k_min -10
_diffrn_reflns_limit_l_max 16
_diffrn_reflns_limit_l_min -17
_diffrn_reflns_number 16000
_diffrn_reflns_theta_full 67.00
_diffrn_reflns_theta_max 68.25
_diffrn_reflns_theta_min 3.04
_exptl_absorpt_coefficient_mu 0.999
_exptl_absorpt_correction_T_max 0.9517
_exptl_absorpt_correction_T_min 0.8895
_exptl_absorpt_correction_type multi-scan
_exptl_absorpt_process_details SADABS
_exptl_crystal_colour colorless
_exptl_crystal_density_diffrn 1.449
_exptl_crystal_density_method 'not measured'
_exptl_crystal_description prism
_exptl_crystal_F_000 432
_exptl_crystal_size_max 0.12
_exptl_crystal_size_mid 0.10
_exptl_crystal_size_min 0.05
_refine_diff_density_max 0.272
_refine_diff_density_min -0.204
_refine_diff_density_rms 0.039
_refine_ls_extinction_method none
_refine_ls_goodness_of_fit_ref 1.036
_refine_ls_hydrogen_treatment constr
_refine_ls_matrix_type full
_refine_ls_number_parameters 271
_refine_ls_number_reflns 3374
_refine_ls_number_restraints 0
_refine_ls_restrained_S_all 1.036
_refine_ls_R_factor_all 0.0351
_refine_ls_R_factor_gt 0.0322
_refine_ls_shift/su_max 0.001
_refine_ls_shift/su_mean 0.000
_refine_ls_structure_factor_coef Fsqd
_refine_ls_weighting_details 'calc w=1/[\s^2^(Fo^2^)+(0.0470P)^2^+0.3902P] where P=(Fo^2^+2Fc^2^)/3'
_refine_ls_weighting_scheme calc
_refine_ls_wR_factor_gt 0.0853
_refine_ls_wR_factor_ref 0.0883
_reflns_number_gt 3104
_reflns_number_total 3374
_reflns_threshold_expression >2sigma(I)
_cod_data_source_file ja105005t_si_005.cif
_cod_data_source_block bertozzi04
_cod_depositor_comments
;
The following automatic conversions were performed:

'_space_group.centring_type' value 'primitive' was replaced with the
value 'P' as specified in the replacement file
'/home/antanas/src/cod-tools/trunk/data/replacement-values/replacement_values.lst'.

Automatic conversion script
Id: cif_fix_values 5642 2017-10-24 12:04:52Z antanas 
;
_cod_database_code 4102929

loop_
_symmetry_equiv_pos_as_xyz
'x, y, z'
'-x, -y, -z'

loop_
_atom_site_label
_atom_site_type_symbol
_atom_site_fract_x
_atom_site_fract_y
_atom_site_fract_z
_atom_site_U_iso_or_equiv
_atom_site_adp_type
_atom_site_occupancy
_atom_site_symmetry_multiplicity
_atom_site_calc_flag
_atom_site_refinement_flags
C1 C 1.22517(16) 0.29612(14) 0.68962(8) 0.0177(3) Uani 1 1 d .
C2 C 1.25157(17) 0.19321(14) 0.76880(8) 0.0186(3) Uani 1 1 d .
C3 C 1.40680(17) 0.11813(13) 0.77786(8) 0.0184(3) Uani 1 1 d .
C4 C 1.40734(18) 0.01935(14) 0.85111(9) 0.0221(3) Uani 1 1 d .
H4 H 1.3087 0.0003 0.8878 0.026 Uiso 1 1 calc R
C5 C 1.54864(19) -0.05075(15) 0.87084(10) 0.0259(3) Uani 1 1 d .
H5 H 1.5478 -0.1165 0.9211 0.031 Uiso 1 1 calc R
C6 C 1.69156(19) -0.02441(16) 0.81675(10) 0.0282(3) Uani 1 1 d .
H6 H 1.7895 -0.0719 0.8299 0.034 Uiso 1 1 calc R
C7 C 1.69123(19) 0.07126(16) 0.74357(10) 0.0261(3) Uani 1 1 d .
H7 H 1.7895 0.0874 0.7067 0.031 Uiso 1 1 calc R
C8 C 1.55152(17) 0.14486(14) 0.72207(9) 0.0201(3) Uani 1 1 d .
C9 C 1.56778(17) 0.24327(15) 0.63869(9) 0.0213(3) Uani 1 1 d .
H9A H 1.6972 0.2714 0.6258 0.026 Uiso 1 1 calc R
H9B H 1.5341 0.3401 0.6531 0.026 Uiso 1 1 calc R
C10 C 1.44480(19) 0.16164(15) 0.55153(9) 0.0227(3) Uani 1 1 d .
H10A H 1.5199 0.1735 0.4995 0.027 Uiso 1 1 calc R
H10B H 1.4037 0.0498 0.5618 0.027 Uiso 1 1 calc R
C11 C 1.27605(18) 0.22075(15) 0.52382(9) 0.0211(3) Uani 1 1 d .
H11A H 1.3165 0.3305 0.5087 0.025 Uiso 1 1 calc R
H11B H 1.2069 0.1617 0.4676 0.025 Uiso 1 1 calc R
C12 C 1.15019(17) 0.20716(14) 0.59766(9) 0.0207(3) Uani 1 1 d .
C13 C 1.25584(16) 0.44740(14) 0.70964(8) 0.0179(3) Uani 1 1 d .
C14 C 1.33255(17) 0.50577(13) 0.80836(8) 0.0179(3) Uani 1 1 d .
C15 C 1.22647(17) 0.57222(13) 0.87110(8) 0.0177(3) Uani 1 1 d .
C16 C 1.31743(18) 0.61939(14) 0.95970(9) 0.0201(3) Uani 1 1 d .
H16 H 1.4365 0.6049 0.9757 0.024 Uiso 1 1 calc R
C17 C 1.23713(19) 0.68646(14) 1.02399(9) 0.0234(3) Uani 1 1 d .
H17 H 1.2997 0.7163 1.0840 0.028 Uiso 1 1 calc R
C18 C 1.06459(19) 0.70997(15) 1.00048(9) 0.0246(3) Uani 1 1 d .
H18 H 1.0102 0.7596 1.0435 0.029 Uiso 1 1 calc R
C19 C 0.97202(18) 0.66092(14) 0.91419(9) 0.0221(3) Uani 1 1 d .
H19 H 0.8531 0.6762 0.8992 0.027 Uiso 1 1 calc R
C20 C 1.04794(17) 0.58940(14) 0.84824(9) 0.0192(3) Uani 1 1 d .
C21 C 0.93250(18) 0.53673(16) 0.75735(9) 0.0245(3) Uani 1 1 d .
H21A H 0.8014 0.5194 0.7662 0.029 Uiso 1 1 calc R
H21B H 0.9516 0.4368 0.7366 0.029 Uiso 1 1 calc R
C22 C 0.9776(2) 0.65343(18) 0.68193(10) 0.0303(3) Uani 1 1 d .
H22A H 0.9085 0.6061 0.6227 0.036 Uiso 1 1 calc R
H22B H 0.9343 0.7453 0.6969 0.036 Uiso 1 1 calc R
C23 C 1.1806(2) 0.70613(15) 0.66971(9) 0.0248(3) Uani 1 1 d .
H23A H 1.1971 0.7831 0.6216 0.030 Uiso 1 1 calc R
H23B H 1.2494 0.7578 0.7280 0.030 Uiso 1 1 calc R
C24 C 1.26019(18) 0.57652(15) 0.64328(9) 0.0222(3) Uani 1 1 d .
O1 O 1.14262(13) 0.17729(11) 0.82515(7) 0.0276(2) Uani 1 1 d .
O2 O 1.48697(12) 0.49489(11) 0.83327(7) 0.0268(2) Uani 1 1 d .
F1 F 0.98982(10) 0.24114(10) 0.56413(5) 0.0290(2) Uani 1 1 d .
F2 F 1.09469(11) 0.05262(8) 0.61816(5) 0.02641(19) Uani 1 1 d .
F3 F 1.18425(14) 0.52076(9) 0.55674(5) 0.0344(2) Uani 1 1 d .
F4 F 1.44464(12) 0.63702(11) 0.63503(7) 0.0399(2) Uani 1 1 d .

loop_
_atom_site_aniso_label
_atom_site_aniso_U_11
_atom_site_aniso_U_22
_atom_site_aniso_U_33
_atom_site_aniso_U_23
_atom_site_aniso_U_13
_atom_site_aniso_U_12
C1 0.0153(6) 0.0228(6) 0.0163(6) 0.0003(5) 0.0042(5) 0.0066(5)
C2 0.0198(6) 0.0175(6) 0.0171(6) -0.0015(5) 0.0029(5) 0.0021(5)
C3 0.0198(6) 0.0156(6) 0.0180(6) -0.0005(5) 0.0008(5) 0.0019(5)
C4 0.0231(6) 0.0196(6) 0.0203(6) 0.0005(5) 0.0017(5) 0.0000(5)
C5 0.0311(7) 0.0192(6) 0.0245(7) 0.0054(5) -0.0032(6) 0.0037(5)
C6 0.0274(7) 0.0247(7) 0.0344(8) 0.0033(6) -0.0012(6) 0.0122(6)
C7 0.0245(7) 0.0271(7) 0.0290(7) 0.0027(5) 0.0057(6) 0.0096(5)
C8 0.0210(6) 0.0182(6) 0.0205(6) 0.0001(5) 0.0024(5) 0.0043(5)
C9 0.0192(6) 0.0233(6) 0.0234(7) 0.0049(5) 0.0076(5) 0.0070(5)
C10 0.0299(7) 0.0231(6) 0.0190(6) 0.0028(5) 0.0102(5) 0.0110(5)
C11 0.0268(7) 0.0219(6) 0.0151(6) -0.0015(5) 0.0028(5) 0.0073(5)
C12 0.0203(6) 0.0211(6) 0.0205(7) -0.0013(5) 0.0012(5) 0.0058(5)
C13 0.0169(6) 0.0226(6) 0.0158(6) 0.0013(5) 0.0037(5) 0.0075(5)
C14 0.0193(6) 0.0160(6) 0.0178(6) 0.0027(5) 0.0027(5) 0.0029(5)
C15 0.0216(6) 0.0152(6) 0.0158(6) 0.0018(4) 0.0043(5) 0.0029(5)
C16 0.0228(6) 0.0181(6) 0.0175(6) 0.0034(5) 0.0017(5) 0.0018(5)
C17 0.0321(7) 0.0200(6) 0.0149(6) 0.0000(5) 0.0043(5) 0.0002(5)
C18 0.0326(7) 0.0197(6) 0.0223(7) 0.0005(5) 0.0132(6) 0.0046(5)
C19 0.0235(6) 0.0198(6) 0.0247(7) 0.0035(5) 0.0080(5) 0.0062(5)
C20 0.0219(6) 0.0165(6) 0.0190(6) 0.0024(5) 0.0049(5) 0.0036(5)
C21 0.0192(6) 0.0321(7) 0.0231(7) -0.0033(5) 0.0005(5) 0.0096(5)
C22 0.0367(8) 0.0410(8) 0.0200(7) 0.0008(6) -0.0009(6) 0.0241(7)
C23 0.0391(8) 0.0204(6) 0.0167(6) 0.0026(5) 0.0020(6) 0.0116(6)
C24 0.0269(7) 0.0260(7) 0.0152(6) 0.0032(5) 0.0042(5) 0.0087(5)
O1 0.0290(5) 0.0313(5) 0.0264(5) 0.0078(4) 0.0134(4) 0.0103(4)
O2 0.0209(5) 0.0357(5) 0.0246(5) -0.0050(4) -0.0002(4) 0.0103(4)
F1 0.0217(4) 0.0444(5) 0.0218(4) -0.0039(3) -0.0022(3) 0.0125(3)
F2 0.0302(4) 0.0214(4) 0.0233(4) -0.0025(3) 0.0050(3) -0.0018(3)
F3 0.0647(6) 0.0320(4) 0.0135(4) 0.0005(3) 0.0013(4) 0.0264(4)
F4 0.0318(5) 0.0453(5) 0.0480(6) 0.0269(4) 0.0180(4) 0.0126(4)

loop_
_atom_type_symbol
_atom_type_description
_atom_type_scat_dispersion_real
_atom_type_scat_dispersion_imag
_atom_type_scat_source
C C 0.0181 0.0091 'International Tables Vol C Tables 4.2.6.8 and 6.1.1.4'
H H 0.0000 0.0000 'International Tables Vol C Tables 4.2.6.8 and 6.1.1.4'
O O 0.0492 0.0322 'International Tables Vol C Tables 4.2.6.8 and 6.1.1.4'
F F 0.0727 0.0534 'International Tables Vol C Tables 4.2.6.8 and 6.1.1.4'

loop_
_geom_angle_atom_site_label_1
_geom_angle_atom_site_label_2
_geom_angle_atom_site_label_3
_geom_angle
C13 C1 C2 117.47(11)
C13 C1 C12 128.58(12)
C2 C1 C12 113.73(10)
O1 C2 C3 121.58(11)
O1 C2 C1 116.93(11)
C3 C2 C1 121.48(10)
C4 C3 C8 119.64(12)
C4 C3 C2 115.06(11)
C8 C3 C2 125.24(11)
C5 C4 C3 121.22(12)
C5 C4 H4 119.4
C3 C4 H4 119.4
C4 C5 C6 119.47(12)
C4 C5 H5 120.3
C6 C5 H5 120.3
C7 C6 C5 119.80(12)
C7 C6 H6 120.1
C5 C6 H6 120.1
C6 C7 C8 122.28(13)
C6 C7 H7 118.9
C8 C7 H7 118.9
C7 C8 C3 117.59(12)
C7 C8 C9 116.26(11)
C3 C8 C9 126.13(11)
C8 C9 C10 113.26(10)
C8 C9 H9A 108.9
C10 C9 H9A 108.9
C8 C9 H9B 108.9
C10 C9 H9B 108.9
H9A C9 H9B 107.7
C11 C10 C9 115.11(10)
C11 C10 H10A 108.5
C9 C10 H10A 108.5
C11 C10 H10B 108.5
C9 C10 H10B 108.5
H10A C10 H10B 107.5
C12 C11 C10 113.26(11)
C12 C11 H11A 108.9
C10 C11 H11A 108.9
C12 C11 H11B 108.9
C10 C11 H11B 108.9
H11A C11 H11B 107.7
F1 C12 F2 103.67(10)
F1 C12 C11 110.31(10)
F2 C12 C11 108.22(10)
F1 C12 C1 109.52(10)
F2 C12 C1 105.89(10)
C11 C12 C1 118.15(11)
C1 C13 C24 128.07(11)
C1 C13 C14 117.45(11)
C24 C13 C14 113.32(10)
O2 C14 C15 121.57(11)
O2 C14 C13 115.77(11)
C15 C14 C13 122.66(11)
C16 C15 C20 119.40(11)
C16 C15 C14 115.14(11)
C20 C15 C14 125.46(11)
C17 C16 C15 121.25(12)
C17 C16 H16 119.4
C15 C16 H16 119.4
C16 C17 C18 119.56(12)
C16 C17 H17 120.2
C18 C17 H17 120.2
C19 C18 C17 119.70(12)
C19 C18 H18 120.2
C17 C18 H18 120.2
C18 C19 C20 122.08(12)
C18 C19 H19 119.0
C20 C19 H19 119.0
C19 C20 C15 117.92(12)
C19 C20 C21 117.50(12)
C15 C20 C21 124.58(11)
C20 C21 C22 113.06(11)
C20 C21 H21A 109.0
C22 C21 H21A 109.0
C20 C21 H21B 109.0
C22 C21 H21B 109.0
H21A C21 H21B 107.8
C23 C22 C21 114.45(11)
C23 C22 H22A 108.6
C21 C22 H22A 108.6
C23 C22 H22B 108.6
C21 C22 H22B 108.6
H22A C22 H22B 107.6
C24 C23 C22 113.44(11)
C24 C23 H23A 108.9
C22 C23 H23A 108.9
C24 C23 H23B 108.9
C22 C23 H23B 108.9
H23A C23 H23B 107.7
F3 C24 F4 104.44(10)
F3 C24 C23 108.69(11)
F4 C24 C23 108.52(11)
F3 C24 C13 111.77(11)
F4 C24 C13 104.68(10)
C23 C24 C13 117.80(10)

loop_
_geom_bond_atom_site_label_1
_geom_bond_atom_site_label_2
_geom_bond_distance
C1 C13 1.3367(18)
C1 C2 1.5217(17)
C1 C12 1.5269(17)
C2 O1 1.2144(15)
C2 C3 1.4933(17)
C3 C4 1.4027(18)
C3 C8 1.4128(18)
C4 C5 1.3819(19)
C4 H4 0.9500
C5 C6 1.386(2)
C5 H5 0.9500
C6 C7 1.384(2)
C6 H6 0.9500
C7 C8 1.3960(18)
C7 H7 0.9500
C8 C9 1.5157(17)
C9 C10 1.5462(19)
C9 H9A 0.9900
C9 H9B 0.9900
C10 C11 1.5247(18)
C10 H10A 0.9900
C10 H10B 0.9900
C11 C12 1.5040(17)
C11 H11A 0.9900
C11 H11B 0.9900
C12 F1 1.3705(15)
C12 F2 1.3894(15)
C13 C24 1.5202(17)
C13 C14 1.5271(17)
C14 O2 1.2172(16)
C14 C15 1.4925(17)
C15 C16 1.4041(18)
C15 C20 1.4071(18)
C16 C17 1.3806(18)
C16 H16 0.9500
C17 C18 1.386(2)
C17 H17 0.9500
C18 C19 1.382(2)
C18 H18 0.9500
C19 C20 1.3992(18)
C19 H19 0.9500
C20 C21 1.5070(18)
C21 C22 1.539(2)
C21 H21A 0.9900
C21 H21B 0.9900
C22 C23 1.523(2)
C22 H22A 0.9900
C22 H22B 0.9900
C23 C24 1.5014(18)
C23 H23A 0.9900
C23 H23B 0.9900
C24 F3 1.3621(15)
C24 F4 1.3853(16)

loop_
_cod_related_entry_id
_cod_related_entry_database
_cod_related_entry_code
1 ChemSpider 30660131
